data_7207019
loop_
_publ_author_name
'Wang, Xiu-Li'
'Mu, Bao'
'Lin, Hong-Yan'
'Liu, Guo-Cheng'
'Tian, Ai-Xiang'
'Yang, Song'

_publ_section_title
;
 Assembly and property of four 2D layer-like coordination polymers with
 different structural features derived from bis(3-pyridylformyl)piperazine
 ligand and aromatic dicarboxylic acids with nitro group
;
_journal_issue 3
_journal_name_full CrystEngComm
_journal_page_first 1001
_journal_paper_doi 10.1039/c1ce05824j
_journal_volume 14
_journal_year 2012
_chemical_formula_moiety 'C16 H15 Cu N3 O9'
_chemical_formula_sum 'C16 H15 Cu N3 O9'
_chemical_formula_weight 456.84
_chemical_name_systematic
;
?
;
_space_group_IT_number 14
_symmetry_cell_setting monoclinic
_symmetry_space_group_name_Hall '-P 2ybc'
_symmetry_space_group_name_H-M 'P 1 21/c 1'
_atom_sites_solution_hydrogens geom
_atom_sites_solution_primary direct
_atom_sites_solution_secondary difmap
_audit_creation_method SHELXL-97
_cell_angle_alpha 90.000(5)
_cell_angle_beta 91.653(5)
_cell_angle_gamma 90.000(5)
_cell_formula_units_Z 4
_cell_length_a 10.215(5)
_cell_length_b 11.102(5)
_cell_length_c 15.493(5)
_cell_measurement_temperature 293(2)
_cell_volume 1756.3(13)
_computing_structure_refinement 'SHELXL-97 (Sheldrick, 1997)'
_computing_structure_solution 'SHELXS-97 (Sheldrick, 1990)'
_diffrn_ambient_temperature 293(2)
_diffrn_measured_fraction_theta_full 0.997
_diffrn_measured_fraction_theta_max 0.997
_diffrn_radiation_monochromator graphite
_diffrn_radiation_source 'fine-focus sealed tube'
_diffrn_radiation_type MoK\a
_diffrn_radiation_wavelength 0.71069
_diffrn_reflns_av_R_equivalents 0.0140
_diffrn_reflns_av_sigmaI/netI 0.0131
_diffrn_reflns_limit_h_max 8
_diffrn_reflns_limit_h_min -12
_diffrn_reflns_limit_k_max 13
_diffrn_reflns_limit_k_min -13
_diffrn_reflns_limit_l_max 18
_diffrn_reflns_limit_l_min -18
_diffrn_reflns_number 11137
_diffrn_reflns_theta_full 25.00
_diffrn_reflns_theta_max 25.00
_diffrn_reflns_theta_min 2.63
_exptl_absorpt_coefficient_mu 1.304
_exptl_absorpt_correction_T_max 0.822
_exptl_absorpt_correction_T_min 0.739
_exptl_absorpt_correction_type empirical
_exptl_crystal_colour blue
_exptl_crystal_density_diffrn 1.720
_exptl_crystal_density_method 'not measured'
_exptl_crystal_description block
_exptl_crystal_F_000 924
_exptl_crystal_size_max 0.25
_exptl_crystal_size_mid 0.20
_exptl_crystal_size_min 0.15
_refine_diff_density_max 0.931
_refine_diff_density_min -0.392
_refine_diff_density_rms 0.067
_refine_ls_extinction_method none
_refine_ls_goodness_of_fit_ref 1.087
_refine_ls_hydrogen_treatment constr
_refine_ls_matrix_type full
_refine_ls_number_parameters 262
_refine_ls_number_reflns 3091
_refine_ls_number_restraints 6
_refine_ls_restrained_S_all 1.102
_refine_ls_R_factor_all 0.0370
_refine_ls_R_factor_gt 0.0341
_refine_ls_shift/su_max 0.001
_refine_ls_shift/su_mean 0.000
_refine_ls_structure_factor_coef Fsqd
_refine_ls_weighting_details 'calc w=1/[\s^2^(Fo^2^)+(0.0570P)^2^+1.4988P] where P=(Fo^2^+2Fc^2^)/3'
_refine_ls_weighting_scheme calc
_refine_ls_wR_factor_gt 0.0969
_refine_ls_wR_factor_ref 0.0988
_reflns_number_gt 2833
_reflns_number_total 3099
_reflns_threshold_expression >2sigma(I)
_cod_data_source_file c1ce05824j.txt
_cod_data_source_block complex2
_cod_original_sg_symbol_H-M 'P 21/c'
_cod_database_code 7207019

loop_
_symmetry_equiv_pos_as_xyz
'x, y, z'
'-x, y+1/2, -z+1/2'
'-x, -y, -z'
'x, -y-1/2, z-1/2'

loop_
_atom_site_label
_atom_site_type_symbol
_atom_site_fract_x
_atom_site_fract_y
_atom_site_fract_z
_atom_site_U_iso_or_equiv
_atom_site_adp_type
_atom_site_occupancy
_atom_site_symmetry_multiplicity
_atom_site_calc_flag
_atom_site_refinement_flags
Cu1 Cu 0.55433(3) 0.38425(3) 0.357607(18) 0.02896(13) Uani 1 1 d .
O1 O 0.2436(2) -0.0246(2) 0.36284(15) 0.0583(6) Uani 1 1 d .
N1 N 0.1350(3) -0.0085(3) 0.4877(2) 0.0638(9) Uani 1 1 d .
C1 C -0.0468(4) 0.1085(3) 0.5363(3) 0.0672(11) Uani 1 1 d .
H1A H -0.0434 0.1649 0.4886 0.081 Uiso 1 1 calc R
H1B H -0.0813 0.1508 0.5855 0.081 Uiso 1 1 calc R
O1W O 0.60814(19) 0.51095(19) 0.27666(12) 0.0444(5) Uani 1 1 d .
H1WA H 0.5452 0.5542 0.2645 0.067 Uiso 1 1 calc R
N2 N 0.4911(2) 0.2597(2) 0.43960(14) 0.0339(5) Uani 1 1 d .
C2 C 0.0861(4) 0.0660(4) 0.5581(3) 0.0715(12) Uani 1 1 d .
H2A H 0.0853 0.0191 0.6109 0.086 Uiso 1 1 calc R
H2B H 0.1437 0.1345 0.5676 0.086 Uiso 1 1 calc R
N3 N 0.9375(2) -0.0944(2) 0.09521(15) 0.0381(5) Uani 1 1 d .
C3 C 0.2332(3) 0.0217(3) 0.4345(2) 0.0469(7) Uani 1 1 d .
O3 O 0.7099(2) 0.29538(18) 0.32383(14) 0.0465(5) Uani 1 1 d .
C4 C 0.3366(3) 0.1045(2) 0.4696(2) 0.0401(7) Uani 1 1 d .
O4 O 0.6853(2) -0.11184(19) 0.24744(13) 0.0475(5) Uani 1 1 d .
C5 C 0.3868(4) 0.0968(3) 0.5542(2) 0.0509(8) Uani 1 1 d .
H5A H 0.3522 0.0417 0.5925 0.061 Uiso 1 1 calc R
O5 O 0.61010(16) -0.02329(16) 0.12722(10) 0.0307(4) Uani 1 1 d .
C6 C 0.4866(4) 0.1707(3) 0.5799(2) 0.0547(8) Uani 1 1 d .
H6A H 0.5200 0.1676 0.6364 0.066 Uiso 1 1 calc R
O6 O 0.8459(2) -0.1634(2) 0.09192(19) 0.0675(7) Uani 1 1 d .
C7 C 0.5378(3) 0.2500(3) 0.52166(18) 0.0467(7) Uani 1 1 d .
H7A H 0.6074 0.2988 0.5395 0.056 Uiso 1 1 calc R
O7 O 1.0355(3) -0.1102(2) 0.05378(18) 0.0626(7) Uani 1 1 d .
O2W O 0.6730(2) 0.4944(3) 0.45815(14) 0.0626(7) Uani 1 1 d .
H2WA H 0.6370 0.4913 0.5047 0.094 Uiso 1 1 calc R
C8 C 0.3920(3) 0.1875(2) 0.41477(17) 0.0337(6) Uani 1 1 d .
H8A H 0.3590 0.1933 0.3584 0.040 Uiso 1 1 calc R
C9 C 0.6943(3) 0.2012(2) 0.27974(16) 0.0332(6) Uani 1 1 d .
C10 C 0.8162(2) 0.1516(2) 0.23843(16) 0.0306(5) Uani 1 1 d .
C11 C 0.9307(3) 0.2176(3) 0.24784(18) 0.0410(6) Uani 1 1 d .
H11A H 0.9299 0.2891 0.2792 0.049 Uiso 1 1 calc R
C12 C 1.0468(3) 0.1802(3) 0.2118(2) 0.0475(7) Uani 1 1 d .
H12A H 1.1234 0.2242 0.2207 0.057 Uiso 1 1 calc R
C13 C 1.0465(3) 0.0774(3) 0.16289(19) 0.0425(7) Uani 1 1 d .
H13A H 1.1228 0.0513 0.1375 0.051 Uiso 1 1 calc R
C14 C 0.9312(2) 0.0124(2) 0.15160(15) 0.0318(6) Uani 1 1 d .
C15 C 0.8142(2) 0.0434(2) 0.19062(15) 0.0280(5) Uani 1 1 d .
C16 C 0.6942(2) -0.0384(2) 0.18922(15) 0.0289(5) Uani 1 1 d .
O2 O 0.5886(2) 0.1544(3) 0.2659(2) 0.0811(10) Uani 1 1 d U

loop_
_atom_site_aniso_label
_atom_site_aniso_U_11
_atom_site_aniso_U_22
_atom_site_aniso_U_33
_atom_site_aniso_U_23
_atom_site_aniso_U_13
_atom_site_aniso_U_12
Cu1 0.0299(2) 0.0305(2) 0.0268(2) -0.00290(11) 0.00672(13) -0.00097(12)
O1 0.0575(14) 0.0697(15) 0.0492(13) -0.0142(11) 0.0256(11) -0.0180(12)
N1 0.0710(19) 0.0533(16) 0.0694(19) -0.0229(14) 0.0397(16) -0.0227(15)
C1 0.078(3) 0.0481(19) 0.078(3) -0.0164(17) 0.041(2) -0.0154(17)
O1W 0.0380(11) 0.0536(12) 0.0423(11) 0.0138(9) 0.0154(9) 0.0066(9)
N2 0.0391(12) 0.0330(11) 0.0300(11) -0.0009(9) 0.0056(9) 0.0023(10)
C2 0.074(3) 0.073(2) 0.069(2) -0.033(2) 0.043(2) -0.027(2)
N3 0.0370(13) 0.0395(12) 0.0380(13) -0.0010(10) 0.0063(10) 0.0134(11)
C3 0.0502(18) 0.0431(16) 0.0487(17) -0.0044(14) 0.0229(14) -0.0042(14)
O3 0.0412(11) 0.0397(11) 0.0593(13) -0.0166(10) 0.0155(9) -0.0001(9)
C4 0.0416(16) 0.0377(15) 0.0421(16) -0.0004(12) 0.0174(13) 0.0012(12)
O4 0.0519(13) 0.0527(13) 0.0378(11) 0.0163(9) 0.0017(10) -0.0089(10)
C5 0.070(2) 0.0476(17) 0.0354(16) 0.0088(13) 0.0160(15) 0.0019(16)
O5 0.0272(9) 0.0377(9) 0.0274(9) -0.0002(7) 0.0038(7) 0.0005(7)
C6 0.079(2) 0.0548(19) 0.0305(15) 0.0064(14) -0.0016(15) 0.0022(18)
O6 0.0433(13) 0.0639(15) 0.096(2) -0.0404(15) 0.0190(12) -0.0043(12)
C7 0.0571(19) 0.0463(17) 0.0365(15) -0.0020(13) -0.0042(13) -0.0011(14)
O7 0.0583(15) 0.0580(14) 0.0735(17) -0.0168(12) 0.0349(13) 0.0061(11)
O2W 0.0542(14) 0.0978(19) 0.0363(11) -0.0226(12) 0.0116(10) -0.0275(13)
C8 0.0361(14) 0.0358(14) 0.0296(12) 0.0000(10) 0.0080(11) 0.0045(11)
C9 0.0311(14) 0.0390(14) 0.0297(13) -0.0056(11) 0.0030(10) 0.0028(11)
C10 0.0292(13) 0.0353(13) 0.0272(12) -0.0020(10) 0.0023(10) 0.0034(11)
C11 0.0364(15) 0.0433(15) 0.0434(15) -0.0086(12) 0.0026(12) -0.0024(12)
C12 0.0299(14) 0.0583(19) 0.0545(18) -0.0062(15) 0.0041(13) -0.0063(13)
C13 0.0275(14) 0.0557(17) 0.0447(16) -0.0026(14) 0.0093(12) 0.0044(13)
C14 0.0311(13) 0.0359(14) 0.0284(12) 0.0000(10) 0.0033(10) 0.0071(11)
C15 0.0272(12) 0.0333(13) 0.0235(11) 0.0027(9) 0.0014(9) 0.0055(10)
C16 0.0306(13) 0.0309(12) 0.0256(12) -0.0043(10) 0.0067(10) 0.0039(10)
O2 0.0370(13) 0.101(2) 0.107(2) -0.0732(18) 0.0221(13) -0.0134(13)

loop_
_atom_type_symbol
_atom_type_description
_atom_type_scat_dispersion_real
_atom_type_scat_dispersion_imag
_atom_type_scat_source
C C 0.0033 0.0016 'International Tables Vol C Tables 4.2.6.8 and 6.1.1.4'
H H 0.0000 0.0000 'International Tables Vol C Tables 4.2.6.8 and 6.1.1.4'
N N 0.0061 0.0033 'International Tables Vol C Tables 4.2.6.8 and 6.1.1.4'
O O 0.0106 0.0060 'International Tables Vol C Tables 4.2.6.8 and 6.1.1.4'
Cu Cu 0.3201 1.2651 'International Tables Vol C Tables 4.2.6.8 and 6.1.1.4'

loop_
_geom_angle_atom_site_label_1
_geom_angle_atom_site_label_2
_geom_angle_atom_site_label_3
_geom_angle
_geom_angle_site_symmetry_1
_geom_angle_site_symmetry_3
O3 Cu1 O1W 86.91(9) . .
O3 Cu1 O5 171.27(8) . 2_655
O1W Cu1 O5 87.64(8) . 2_655
O3 Cu1 N2 95.81(9) . .
O1W Cu1 N2 177.17(9) . .
O5 Cu1 N2 89.56(8) 2_655 .
O3 Cu1 O2W 91.90(9) . .
O1W Cu1 O2W 84.27(10) . .
O5 Cu1 O2W 94.34(9) 2_655 .
N2 Cu1 O2W 96.39(9) . .
C3 N1 C2 125.8(3) . .
C3 N1 C1 119.4(3) . 3_556
C2 N1 C1 113.2(3) . 3_556
C2 C1 N1 111.8(3) . 3_556
C8 N2 C7 117.8(2) . .
C8 N2 Cu1 119.16(17) . .
C7 N2 Cu1 122.8(2) . .
C1 C2 N1 110.0(4) . .
O6 N3 O7 122.3(3) . .
O6 N3 C14 119.2(2) . .
O7 N3 C14 118.5(2) . .
O1 C3 N1 121.9(3) . .
O1 C3 C4 120.4(3) . .
N1 C3 C4 117.4(3) . .
C9 O3 Cu1 118.26(18) . .
C8 C4 C5 118.1(3) . .
C8 C4 C3 119.0(3) . .
C5 C4 C3 122.8(3) . .
C6 C5 C4 119.4(3) . .
C16 O5 Cu1 113.21(15) . 2_645
C5 C6 C7 119.3(3) . .
N2 C7 C6 122.6(3) . .
N2 C8 C4 122.7(3) . .
O2 C9 O3 123.5(3) . .
O2 C9 C10 120.4(2) . .
O3 C9 C10 115.9(2) . .
C11 C10 C15 120.4(2) . .
C11 C10 C9 117.6(2) . .
C15 C10 C9 122.0(2) . .
C10 C11 C12 121.8(3) . .
C13 C12 C11 118.9(3) . .
C12 C13 C14 119.4(3) . .
C13 C14 C15 123.4(2) . .
C13 C14 N3 116.2(2) . .
C15 C14 N3 120.4(2) . .
C14 C15 C10 115.9(2) . .
C14 C15 C16 123.0(2) . .
C10 C15 C16 120.9(2) . .
O4 C16 O5 125.4(2) . .
O4 C16 C15 117.6(2) . .
O5 C16 C15 117.0(2) . .

loop_
_geom_bond_atom_site_label_1
_geom_bond_atom_site_label_2
_geom_bond_distance
_geom_bond_site_symmetry_2
Cu1 O3 1.955(2) .
Cu1 O1W 1.973(2) .
Cu1 O5 1.9883(19) 2_655
Cu1 N2 1.998(2) .
Cu1 O2W 2.298(2) .
O1 C3 1.232(4) .
N1 C3 1.357(4) .
N1 C2 1.468(4) .
N1 C1 1.471(5) 3_556
C1 C2 1.467(6) .
C1 N1 1.471(5) 3_556
N2 C8 1.339(4) .
N2 C7 1.349(4) .
N3 O6 1.208(3) .
N3 O7 1.217(3) .
N3 C14 1.476(4) .
C3 C4 1.491(4) .
O3 C9 1.257(3) .
C4 C8 1.385(4) .
C4 C5 1.396(5) .
O4 C16 1.221(3) .
C5 C6 1.360(5) .
O5 C16 1.281(3) .
O5 Cu1 1.9883(19) 2_645
C6 C7 1.375(5) .
C9 O2 1.211(4) .
C9 C10 1.520(3) .
C10 C11 1.384(4) .
C10 C15 1.411(4) .
C11 C12 1.389(4) .
C12 C13 1.370(5) .
C13 C14 1.387(4) .
C14 C15 1.398(3) .
C15 C16 1.526(4) .
